data_9012657
loop_
_publ_author_name
'Rozenberg, K. A.'
'Rastsvetaeva, R. K.'
'Verin, I. A.'

_publ_section_title
;
 Crystal structure of surkhobite - new mineral from
 the family of titanosilicate micas
;
_journal_name_full 'Crystallography Reports'
_journal_page_first 384
_journal_page_last 389
_journal_paper_doi 10.1134/1.1578119
_journal_volume 48
_journal_year 2003
_chemical_compound_source 'Darai-Piez alkali massif, central Tajikistan'
_chemical_formula_sum 'Ba3.3 Ca2.4 F8 Fe8 H4 K0.7 Mn7.4 Na2.2 Nb0.8 O68 Si16 Ti6.4 Zr0.8'
_chemical_name_mineral Surkhobite
_space_group_IT_number 5
_symmetry_space_group_name_Hall 'C 2y'
_symmetry_space_group_name_H-M 'C 1 2 1'
_cell_angle_alpha 90
_cell_angle_beta 95.00
_cell_angle_gamma 90
_cell_formula_units_Z 2
_cell_length_a 10.723
_cell_length_b 13.826
_cell_length_c 20.791
_cell_volume 3070.665
_database_code_amcsd 0012384
_exptl_crystal_density_diffrn 3.924
_cod_original_formula_sum 'Na2.2 Ca2.4 K.7 Ba3.3 Mn7.4 Fe8 Ti6.4 Zr.8 Nb.8 Si16 O68 F8 H4'
_cod_database_code 9012657

loop_
_space_group_symop_operation_xyz
x,y,z
1/2+x,1/2+y,z
-x,y,-z
1/2-x,1/2+y,-z

loop_
_atom_site_label
_atom_site_fract_x
_atom_site_fract_y
_atom_site_fract_z
_atom_site_occupancy
_atom_site_U_iso_or_equiv
_atom_site_type_symbol
_atom_site_attached_hydrogens
Na1 0.00000 0.52300 0.50000 0.80000 0.03400 Na 0
Ca1 0.00000 0.52300 0.50000 0.20000 0.03400 Ca 0
Na2 0.00000 0.02300 0.50000 0.80000 0.03100 Na 0
Ca2 0.00000 0.02300 0.50000 0.20000 0.03100 Ca 0
Ca 0.25030 0.77600 -0.00060 1.00000 0.02540 Ca 0
K 0.00000 0.56580 0.00000 0.70000 0.03840 K 0
Ba 0.00000 0.56580 0.00000 0.30000 0.03840 Ba 0
Ba1 0.00000 0.02650 0.00000 1.00000 0.01460 Ba 0
Ba2 0.75010 0.77250 0.50050 1.00000 0.03600 Ba 0
Mn1 0.87420 0.02440 0.25440 1.00000 0.01330 Mn 0
Mn2 0.87690 0.52480 0.25590 1.00000 0.01320 Mn 0
Mn3 0.12250 0.40000 0.25030 0.70000 0.01480 Mn 0
Na3 0.12250 0.40000 0.25030 0.30000 0.01480 Na 0
Mn4 0.12290 0.65120 0.24970 1.00000 0.01480 Mn 0
Fe1 0.87510 0.27370 0.24420 1.00000 0.01190 Fe 0
Fe2 0.87450 0.77710 0.24440 1.00000 0.01200 Fe 0
Fe3 0.12490 0.90430 0.24710 1.00000 0.01620 Fe 0
Fe4 0.12380 0.15120 0.24780 1.00000 0.01160 Fe 0
Ti1 0.73330 0.04270 0.39970 1.00000 0.02840 Ti 0
Ti2 0.73300 0.54460 0.39810 1.00000 0.02160 Ti 0
Ti3 0.01670 0.25700 0.10090 0.60000 0.01620 Ti 0
Zr3 0.01670 0.25700 0.10090 0.40000 0.01620 Zr 0
Ti4 0.01600 0.79600 0.10050 0.60000 0.01750 Ti 0
Nb4 0.01600 0.79600 0.10050 0.40000 0.01750 Nb 0
Si1 0.97930 0.16470 0.38060 1.00000 0.01180 Si 0
Si2 0.98100 0.66600 0.38020 1.00000 0.01340 Si 0
Si3 0.25740 0.41870 0.11950 1.00000 0.01150 Si 0
Si4 0.28520 0.91810 0.11950 1.00000 0.00970 Si 0
Si5 0.28190 0.13500 0.11990 1.00000 0.01280 Si 0
Si6 0.25530 0.63490 0.11880 1.00000 0.01200 Si 0
Si7 0.97960 0.38380 0.38100 1.00000 0.01440 Si 0
Si8 0.97930 0.88490 0.37970 1.00000 0.01600 Si 0
O1 0.96930 0.39240 0.30620 1.00000 0.02400 O 0
O2 0.27890 0.40540 0.19810 1.00000 0.01300 O 0
O3 0.96310 0.15430 0.30420 1.00000 0.01600 O 0
O4 0.27800 0.64870 0.19770 1.00000 0.01300 O 0
O5 0.28880 0.14950 0.19880 1.00000 0.01300 O 0
O6 0.14040 0.90090 0.08680 1.00000 0.00500 O 0
O7 0.38870 0.40060 0.08430 1.00000 0.00600 O 0
O8 0.96380 0.65650 0.30250 1.00000 0.01300 O 0
O9 0.28870 0.90440 0.19790 1.00000 0.01300 O 0
O10 0.96220 0.89720 0.30350 1.00000 0.01700 O 0
O11 0.37860 0.20450 0.08420 1.00000 0.00800 O 0
O12 0.71930 0.02600 0.31430 1.00000 0.03000 O 0
O13 0.02900 0.78850 0.18700 1.00000 0.01400 O 0
O14 0.14920 0.70430 0.08670 1.00000 0.00900 O 0
O15 0.02710 0.26290 0.18920 1.00000 0.01500 O 0
O16 0.72040 0.52200 0.31270 1.00000 0.03000 O 0
O17 0.32480 0.02140 0.10160 1.00000 0.00500 O 0
O18 0.86200 0.64300 0.41220 1.00000 0.04800 O 0
O19 0.60360 0.94600 0.41240 1.00000 0.05400 O 0
O20 0.10680 0.64600 0.41560 1.00000 0.05700 O 0
O21 0.86390 0.91300 0.41420 1.00000 0.06500 O 0
O22 0.37760 0.84660 0.08780 1.00000 0.01100 O 0
O23 0.87000 0.11200 0.41630 1.00000 0.08700 O 0
O24 0.10810 0.14600 0.41370 1.00000 0.04800 O 0
O25 0.60270 0.44700 0.41160 1.00000 0.04800 O 0
O26 0.15070 0.34490 0.08600 1.00000 0.01300 O 0
O27 0.13900 0.14820 0.08000 1.00000 0.01300 O 0
O28 0.87150 0.44100 0.41210 1.00000 0.06200 O 0
O29 0.20920 0.52530 0.09950 1.00000 0.01100 O 0
O30 0.04080 0.27500 0.39710 1.00000 0.06100 O 0
O31 0.04160 0.77400 0.40320 1.00000 0.06000 O 0
O32 0.38670 0.64800 0.08940 1.00000 0.01300 O 0
O-H1 0.03810 0.52400 0.20760 1.00000 0.02300 O 1
O-H2 0.00000 0.24620 0.00000 1.00000 0.01400 O 1
O-H3 0.00000 0.80190 0.00000 1.00000 0.00760 O 1
F1 0.03490 0.02300 0.20520 1.00000 0.03600 F 0
F2 0.21300 0.77780 0.29470 1.00000 0.03200 F 0
F3 0.74990 0.00860 0.50080 1.00000 0.02500 F 0
F4 0.71020 0.77510 0.29210 1.00000 0.01900 F 0

loop_
_cod_changelog_entry_id
_cod_changelog_entry_author
_cod_changelog_entry_date
_cod_changelog_entry_text
1
;cod-tools version 3.8.0
Id: cif_guess_AMCSD_atom_types 9574 2023-05-10 09:00:05Z saulius
;
2023-05-10T18:54:12+03:00
;Derived atom types and hydrogen counts
from atom names that follow the AMCSD naming convention
(Wat == water, O-H == hydroxyl).
;

loop_
_cod_related_entry_id
_cod_related_entry_database
_cod_related_entry_code
1 AMCSD 0012384
